data_7160137
loop_
_publ_author_name
'Barranco, Stefano'
'Pagnanini, Alessio'
'Cuccu, Federico'
'Caboni, Pierluigi'
'Guillot, R&#xe9;gis'
'Aitken, David J.'
'Frongia, Angelo'

_publ_section_title
;
 Substrate-dependent regiodivergence in [3 + 2] annulation reactions of
 2-(phenacylethylidene)cyclobutanones with thioureas.
;
_journal_issue 39
_journal_name_full 'Organic &amp; biomolecular chemistry'
_journal_page_first 8048
_journal_page_last 8053
_journal_paper_doi 10.1039/d4ob01103a
_journal_volume 22
_journal_year 2024
_chemical_formula_moiety 'C19 H18 N2 O2 S'
_chemical_formula_sum 'C19 H18 N2 O2 S'
_chemical_formula_weight 338.41
_space_group_crystal_system monoclinic
_space_group_IT_number 14
_space_group_name_Hall '-P 2ybc'
_space_group_name_H-M_alt 'P 1 21/c 1'
_atom_sites_solution_hydrogens geom
_atom_sites_solution_primary difmap
_audit_creation_method SHELXL-2019/3
_audit_update_record
;
2024-06-10 deposited with the CCDC.	2024-09-06 downloaded from the CCDC.
;
_cell_angle_alpha 90
_cell_angle_beta 94.1680(10)
_cell_angle_gamma 90
_cell_formula_units_Z 8
_cell_length_a 14.3538(2)
_cell_length_b 29.2862(4)
_cell_length_c 7.77910(10)
_cell_measurement_reflns_used 8990
_cell_measurement_temperature 100(1)
_cell_measurement_theta_max 64.97
_cell_measurement_theta_min 5.70
_cell_volume 3261.44(8)
_computing_cell_refinement 'Bruker SAINT'
_computing_data_collection 'Bruker APEX4'
_computing_data_reduction 'Bruker SAINT'
_computing_structure_refinement 'SHELXL-2019/2 (Sheldrick, 2019)'
_computing_structure_solution 'SHELXS-97 (Sheldrick 2008)'
_diffrn_ambient_temperature 100(1)
_diffrn_measured_fraction_theta_full 0.977
_diffrn_measured_fraction_theta_max 0.995
_diffrn_measurement_device_type 'Bruker VENTURE PHOTONIII c7'
_diffrn_measurement_method '\f and \w scans'
_diffrn_radiation_probe x-ray
_diffrn_radiation_type CuK\a
_diffrn_radiation_wavelength 1.54178
_diffrn_reflns_av_R_equivalents 0.0671
_diffrn_reflns_av_unetI/netI 0.0376
_diffrn_reflns_Laue_measured_fraction_full 0.977
_diffrn_reflns_Laue_measured_fraction_max 0.995
_diffrn_reflns_limit_h_max 16
_diffrn_reflns_limit_h_min -16
_diffrn_reflns_limit_k_max 34
_diffrn_reflns_limit_k_min -34
_diffrn_reflns_limit_l_max 9
_diffrn_reflns_limit_l_min -9
_diffrn_reflns_number 54989
_diffrn_reflns_point_group_measured_fraction_full 0.977
_diffrn_reflns_point_group_measured_fraction_max 0.995
_diffrn_reflns_theta_full 25.000
_diffrn_reflns_theta_max 65.197
_diffrn_reflns_theta_min 4.319
_exptl_absorpt_coefficient_mu 1.875
_exptl_absorpt_correction_T_max 0.9526
_exptl_absorpt_correction_T_min 0.8608
_exptl_absorpt_correction_type multi-scan
_exptl_absorpt_process_details 'Bruker APEX4'
_exptl_crystal_colour colorless
_exptl_crystal_density_diffrn 1.378
_exptl_crystal_description plate
_exptl_crystal_F_000 1424
_exptl_crystal_size_max 0.100
_exptl_crystal_size_mid 0.060
_exptl_crystal_size_min 0.040
_refine_diff_density_max 0.704
_refine_diff_density_min -0.890
_refine_diff_density_rms 0.075
_refine_ls_extinction_method none
_refine_ls_goodness_of_fit_ref 1.283
_refine_ls_hydrogen_treatment constr
_refine_ls_matrix_type full
_refine_ls_number_parameters 425
_refine_ls_number_reflns 5541
_refine_ls_number_restraints 0
_refine_ls_restrained_S_all 1.283
_refine_ls_R_factor_all 0.0863
_refine_ls_R_factor_gt 0.0766
_refine_ls_shift/su_max 0.000
_refine_ls_shift/su_mean 0.000
_refine_ls_structure_factor_coef Fsqd
_refine_ls_weighting_details 'w=1/[\s^2^(Fo^2^)+12.8978P] where P=(Fo^2^+2Fc^2^)/3'
_refine_ls_weighting_scheme calc
_refine_ls_wR_factor_gt 0.1637
_refine_ls_wR_factor_ref 0.1649
_reflns_Friedel_coverage 0.000
_reflns_number_gt 5283
_reflns_number_total 5541
_reflns_threshold_expression 'I > 2\s(I)'
_cod_data_source_file d4ob01103a2.cif
_cod_data_source_block 5f
_cod_depositor_comments 'Adding full bibliography for 7160135--7160138.cif.'
_cod_original_sg_symbol_H-M 'P 21/c'
_cod_database_code 7160137
_shelx_space_group_comment
;
The symmetry employed for this shelxl refinement is uniquely defined
by the following loop, which should always be used as a source of
symmetry information in preference to the above space-group names.
They are only intended as comments.
;
_shelx_estimated_absorpt_t_min 0.838
_shelx_estimated_absorpt_t_max 0.930

loop_
_space_group_symop_operation_xyz
'x, y, z'
'-x, y+1/2, -z+1/2'
'-x, -y, -z'
'x, -y-1/2, z-1/2'

loop_
_atom_site_label
_atom_site_type_symbol
_atom_site_fract_x
_atom_site_fract_y
_atom_site_fract_z
_atom_site_U_iso_or_equiv
_atom_site_adp_type
_atom_site_occupancy
_atom_site_site_symmetry_order
_atom_site_calc_flag
_atom_site_refinement_flags_posn
_atom_site_refinement_flags_adp
_atom_site_refinement_flags_occupancy
_atom_site_disorder_assembly
_atom_site_disorder_group
S1 S 0.42729(7) 0.45534(3) 1.22309(12) 0.0203(2) Uani 1 1 d . . . . .
O2 O 0.1802(2) 0.52616(12) 0.7504(4) 0.0339(8) Uani 1 1 d . . . . .
O3 O 0.49197(19) 0.45067(9) 0.6240(3) 0.0193(6) Uani 1 1 d . . . . .
H300 H 0.517516 0.473718 0.671269 0.029 Uiso 1 1 calc R U . . .
N3 N 0.3413(2) 0.48183(12) 0.9177(4) 0.0202(7) Uani 1 1 d . . . . .
H3A H 0.309924 0.504132 0.962700 0.024 Uiso 1 1 calc R U . . .
N4 N 0.4467(2) 0.42848(11) 0.8981(4) 0.0193(7) Uani 1 1 d . . . . .
H4A H 0.487961 0.407581 0.932568 0.023 Uiso 1 1 calc R U . . .
C1 C 0.0022(3) 0.57758(14) -0.0133(5) 0.0218(9) Uani 1 1 d . . . . .
C2 C -0.0854(3) 0.55825(15) -0.0568(6) 0.0254(10) Uani 1 1 d . . . . .
H2 H -0.107924 0.534518 0.012361 0.031 Uiso 1 1 calc R U . . .
C3 C -0.1395(3) 0.57350(16) -0.2000(6) 0.0319(11) Uani 1 1 d . . . . .
H3 H -0.198991 0.560219 -0.228644 0.038 Uiso 1 1 calc R U . . .
C4 C -0.1073(3) 0.60785(16) -0.3011(6) 0.0320(11) Uani 1 1 d . . . . .
H4 H -0.145143 0.618669 -0.397879 0.038 Uiso 1 1 calc R U . . .
C5 C -0.0199(3) 0.62661(16) -0.2615(6) 0.0320(11) Uani 1 1 d . . . . .
H5 H 0.002599 0.649967 -0.332445 0.038 Uiso 1 1 calc R U . . .
C6 C 0.0347(3) 0.61151(15) -0.1194(6) 0.0273(10) Uani 1 1 d . . . . .
H6 H 0.094875 0.624349 -0.093794 0.033 Uiso 1 1 calc R U . . .
C7 C 0.0587(3) 0.56327(13) 0.1453(5) 0.0203(9) Uani 1 1 d . . . . .
C8 C 0.1559(3) 0.56041(14) 0.1491(5) 0.0213(9) Uani 1 1 d . . . . .
H8 H 0.186486 0.566897 0.047597 0.026 Uiso 1 1 calc R U . . .
C9 C 0.2083(3) 0.54830(14) 0.2979(5) 0.0216(9) Uani 1 1 d . . . . .
H9 H 0.274232 0.545794 0.297027 0.026 Uiso 1 1 calc R U . . .
C10 C 0.1648(3) 0.53966(13) 0.4503(5) 0.0207(9) Uani 1 1 d . . . . .
C11 C 0.0682(3) 0.54403(13) 0.4483(6) 0.0230(9) Uani 1 1 d . . . . .
H11 H 0.037924 0.539600 0.551646 0.028 Uiso 1 1 calc R U . . .
C12 C 0.0160(3) 0.55468(14) 0.2986(6) 0.0243(9) Uani 1 1 d . . . . .
H12 H -0.050045 0.556249 0.298919 0.029 Uiso 1 1 calc R U . . .
C13 C 0.2172(3) 0.52556(14) 0.6140(5) 0.0226(9) Uani 1 1 d . . . . .
C14 C 0.3158(3) 0.50726(14) 0.6098(5) 0.0199(8) Uani 1 1 d . . . . .
H14A H 0.326016 0.496231 0.492328 0.024 Uiso 1 1 calc R U . . .
H14B H 0.361200 0.532017 0.638978 0.024 Uiso 1 1 calc R U . . .
C15 C 0.3312(3) 0.46845(13) 0.7376(5) 0.0168(8) Uani 1 1 d . . . . .
C16 C 0.4043(3) 0.45588(13) 1.0060(5) 0.0180(8) Uani 1 1 d . . . . .
C17 C 0.4171(3) 0.43696(14) 0.7166(5) 0.0182(8) Uani 1 1 d . . . . .
C18 C 0.3545(3) 0.40022(14) 0.6314(5) 0.0219(9) Uani 1 1 d . . . . .
H18A H 0.364602 0.369487 0.682403 0.026 Uiso 1 1 calc R U . . .
H18B H 0.355687 0.399185 0.504403 0.026 Uiso 1 1 calc R U . . .
C19 C 0.2686(3) 0.42557(14) 0.6949(6) 0.0229(9) Uani 1 1 d . . . . .
H19A H 0.243456 0.411443 0.797471 0.027 Uiso 1 1 calc R U . . .
H19B H 0.218346 0.430965 0.603222 0.027 Uiso 1 1 calc R U . . .
C20 C 1.2165(3) 0.29769(14) 0.8336(5) 0.0218(9) Uani 1 1 d . . . . .
C21 C 1.2387(3) 0.32760(15) 0.9694(6) 0.0268(10) Uani 1 1 d . . . . .
H21 H 1.190419 0.344892 1.015820 0.032 Uiso 1 1 calc R U . . .
C22 C 1.3303(3) 0.33260(15) 1.0384(6) 0.0297(10) Uani 1 1 d . . . . .
H22 H 1.344465 0.353351 1.130509 0.036 Uiso 1 1 calc R U . . .
C23 C 1.4006(3) 0.30730(17) 0.9724(7) 0.0334(11) Uani 1 1 d . . . . .
H23 H 1.463197 0.310432 1.019507 0.040 Uiso 1 1 calc R U . . .
C24 C 1.3796(3) 0.27730(16) 0.8373(6) 0.0306(11) Uani 1 1 d . . . . .
H24 H 1.427868 0.259830 0.791876 0.037 Uiso 1 1 calc R U . . .
C25 C 1.2883(3) 0.27275(15) 0.7685(6) 0.0267(10) Uani 1 1 d . . . . .
H25 H 1.274581 0.252272 0.675392 0.032 Uiso 1 1 calc R U . . .
C26 C 1.1189(3) 0.29231(14) 0.7593(5) 0.0203(9) Uani 1 1 d . . . . .
C27 C 1.0858(3) 0.25056(15) 0.6929(6) 0.0280(10) Uani 1 1 d . . . . .
H27 H 1.126184 0.224814 0.696266 0.034 Uiso 1 1 calc R U . . .
C28 C 0.9949(3) 0.24626(17) 0.6222(6) 0.0327(11) Uani 1 1 d . . . . .
H28 H 0.974043 0.217792 0.575172 0.039 Uiso 1 1 calc R U . . .
C29 C 0.9336(3) 0.28328(16) 0.6192(6) 0.0274(10) Uani 1 1 d . . . . .
C30 C 0.9658(3) 0.32435(16) 0.6884(6) 0.0319(11) Uani 1 1 d . . . . .
H30 H 0.924695 0.349769 0.689288 0.038 Uiso 1 1 calc R U . . .
C31 C 1.0566(3) 0.32881(14) 0.7559(6) 0.0265(10) Uani 1 1 d . . . . .
H31 H 1.077359 0.357472 0.801258 0.032 Uiso 1 1 calc R U . . .
N1A N 0.5779(3) 0.36432(17) 0.2715(7) 0.0267(5) Uani 0.739(3) 1 d . . P A 1
H1A H 0.526054 0.378813 0.237637 0.032 Uiso 0.739(3) 1 calc R U P A 1
N2A N 0.7035(3) 0.32278(16) 0.2483(6) 0.0215(4) Uani 0.739(3) 1 d . . P A 1
H2A H 0.751592 0.310157 0.202581 0.026 Uiso 0.739(3) 1 calc R U P A 1
O5A O 0.6322(3) 0.39056(13) 0.5466(5) 0.0217(9) Uani 0.739(3) 1 d . . P A 1
H5A H 0.584858 0.404872 0.574460 0.033 Uiso 0.739(3) 1 calc R U P A 1
C32A C 0.8338(5) 0.2806(2) 0.5409(10) 0.0267(5) Uani 0.739(3) 1 d . . P A 1
C33A C 0.7672(4) 0.3195(2) 0.5526(7) 0.0215(4) Uani 0.739(3) 1 d . . P A 1
H33C H 0.800437 0.348316 0.531508 0.026 Uiso 0.739(3) 1 calc R U P A 1
H33D H 0.746457 0.320712 0.671140 0.026 Uiso 0.739(3) 1 calc R U P A 1
C34A C 0.6815(4) 0.3161(2) 0.4255(8) 0.0215(4) Uani 0.739(3) 1 d . . P A 1
C35A C 0.6422(4) 0.3504(2) 0.1625(7) 0.0215(4) Uani 0.739(3) 1 d . . P A 1
C36A C 0.6043(4) 0.3526(2) 0.4502(10) 0.0267(5) Uani 0.739(3) 1 d . . P A 1
C37A C 0.5433(4) 0.3158(2) 0.5264(8) 0.0267(5) Uani 0.739(3) 1 d . . P A 1
H37A H 0.479909 0.313545 0.467693 0.032 Uiso 0.739(3) 1 calc R U P A 1
H37B H 0.540079 0.318380 0.652790 0.032 Uiso 0.739(3) 1 calc R U P A 1
C38A C 0.6135(7) 0.2770(4) 0.4700(15) 0.0267(5) Uani 0.739(3) 1 d . . P A 1
H38C H 0.637892 0.257025 0.565767 0.032 Uiso 0.739(3) 1 calc R U P A 1
H38D H 0.589356 0.258769 0.369216 0.032 Uiso 0.739(3) 1 calc R U P A 1
S2A S 0.6428(2) 0.36928(7) -0.0430(4) 0.0215(4) Uani 0.739(3) 1 d . . P A 1
O4A O 0.8094(3) 0.24500(15) 0.4666(6) 0.0267(5) Uani 0.739(3) 1 d . . P A 1
N1B N 0.6064(10) 0.3684(5) 0.617(2) 0.0267(5) Uani 0.261(3) 1 d . . P A 2
H1B H 0.561960 0.389003 0.621515 0.032 Uiso 0.261(3) 1 calc R U P A 2
N2B N 0.7147(10) 0.3202(5) 0.7149(19) 0.0267(5) Uani 0.261(3) 1 d . . P A 2
H2B H 0.756603 0.307158 0.787143 0.032 Uiso 0.261(3) 1 calc R U P A 2
O5B O 0.6778(9) 0.3828(4) 0.3615(15) 0.032(3) Uani 0.261(3) 1 d . . P A 2
H5B H 0.641674 0.405266 0.347060 0.048 Uiso 0.261(3) 1 calc R U P A 2
C32B C 0.8498(14) 0.2671(7) 0.527(3) 0.0267(5) Uani 0.261(3) 1 d . . P A 2
C34B C 0.6998(12) 0.3092(6) 0.527(2) 0.0267(5) Uani 0.261(3) 1 d . . P A 2
C33B C 0.7911(11) 0.3032(6) 0.447(2) 0.0267(5) Uani 0.261(3) 1 d . . P A 2
H33A H 0.778227 0.295989 0.322773 0.032 Uiso 0.261(3) 1 calc R U P A 2
H33B H 0.825919 0.332385 0.454755 0.032 Uiso 0.261(3) 1 calc R U P A 2
C38B C 0.605(2) 0.2801(11) 0.454(4) 0.0215(4) Uani 0.261(3) 1 d . . P A 2
H38A H 0.619136 0.253688 0.380772 0.026 Uiso 0.261(3) 1 calc R U P A 2
H38B H 0.565006 0.270583 0.546135 0.026 Uiso 0.261(3) 1 calc R U P A 2
S2B S 0.6431(8) 0.3597(3) 0.9505(15) 0.0267(5) Uani 0.261(3) 1 d . . P A 2
C37B C 0.5723(11) 0.3137(5) 0.368(2) 0.0215(4) Uani 0.261(3) 1 d . . P A 2
H37C H 0.505410 0.319179 0.384429 0.026 Uiso 0.261(3) 1 calc R U P A 2
H37D H 0.581987 0.311171 0.243876 0.026 Uiso 0.261(3) 1 calc R U P A 2
C35B C 0.6558(12) 0.3525(6) 0.756(2) 0.0267(5) Uani 0.261(3) 1 d . . P A 2
C36B C 0.6338(12) 0.3481(7) 0.456(2) 0.0215(4) Uani 0.261(3) 1 d . . P A 2
O4B O 0.8172(8) 0.2263(4) 0.5283(17) 0.0267(5) Uani 0.261(3) 1 d . . P A 2

loop_
_atom_site_aniso_label
_atom_site_aniso_U_11
_atom_site_aniso_U_22
_atom_site_aniso_U_33
_atom_site_aniso_U_23
_atom_site_aniso_U_13
_atom_site_aniso_U_12
S1 0.0245(5) 0.0229(5) 0.0136(5) 0.0000(4) 0.0013(4) -0.0004(4)
O2 0.0339(18) 0.048(2) 0.0214(17) 0.0055(14) 0.0112(14) 0.0172(15)
O3 0.0214(14) 0.0212(15) 0.0156(14) -0.0008(11) 0.0033(11) 0.0001(12)
N3 0.0250(18) 0.0216(18) 0.0145(17) 0.0003(14) 0.0034(14) 0.0051(15)
N4 0.0217(17) 0.0201(17) 0.0159(17) 0.0030(14) 0.0009(13) 0.0057(14)
C1 0.026(2) 0.0160(19) 0.023(2) -0.0006(17) -0.0001(17) 0.0058(17)
C2 0.024(2) 0.020(2) 0.032(2) -0.0045(18) 0.0009(18) 0.0044(17)
C3 0.026(2) 0.033(3) 0.035(3) -0.012(2) -0.006(2) 0.009(2)
C4 0.041(3) 0.028(2) 0.025(2) -0.0048(19) -0.010(2) 0.011(2)
C5 0.043(3) 0.024(2) 0.028(2) 0.002(2) -0.001(2) 0.004(2)
C6 0.029(2) 0.025(2) 0.027(2) 0.0031(19) -0.0010(19) 0.0016(19)
C7 0.022(2) 0.0130(19) 0.025(2) 0.0032(16) 0.0017(17) 0.0013(16)
C8 0.025(2) 0.021(2) 0.019(2) 0.0033(16) 0.0053(17) 0.0004(17)
C9 0.020(2) 0.018(2) 0.026(2) 0.0002(17) 0.0009(17) 0.0012(16)
C10 0.025(2) 0.0127(19) 0.024(2) 0.0010(16) 0.0041(17) 0.0020(16)
C11 0.026(2) 0.016(2) 0.028(2) 0.0067(17) 0.0115(18) 0.0042(17)
C12 0.015(2) 0.020(2) 0.038(3) 0.0076(18) 0.0085(18) 0.0038(16)
C13 0.027(2) 0.020(2) 0.021(2) 0.0019(17) 0.0059(18) 0.0026(17)
C14 0.020(2) 0.023(2) 0.016(2) 0.0017(17) 0.0020(16) 0.0024(17)
C15 0.019(2) 0.018(2) 0.0143(19) 0.0033(16) 0.0024(15) 0.0019(16)
C16 0.0176(19) 0.018(2) 0.019(2) -0.0009(16) 0.0020(15) -0.0021(16)
C17 0.020(2) 0.022(2) 0.0125(19) 0.0034(16) 0.0030(15) 0.0018(16)
C18 0.029(2) 0.021(2) 0.015(2) -0.0019(17) -0.0001(17) 0.0006(18)
C19 0.024(2) 0.023(2) 0.022(2) 0.0034(17) 0.0018(17) -0.0001(17)
C20 0.025(2) 0.015(2) 0.026(2) 0.0047(17) 0.0036(17) -0.0015(17)
C21 0.030(2) 0.024(2) 0.027(2) 0.0016(18) 0.0033(19) -0.0022(18)
C22 0.034(3) 0.025(2) 0.029(2) 0.0063(19) -0.006(2) -0.011(2)
C23 0.022(2) 0.036(3) 0.041(3) 0.011(2) -0.005(2) -0.006(2)
C24 0.021(2) 0.028(2) 0.043(3) 0.009(2) 0.002(2) 0.0024(18)
C25 0.027(2) 0.022(2) 0.031(2) 0.0008(19) 0.0018(19) 0.0011(18)
C26 0.024(2) 0.019(2) 0.018(2) 0.0008(17) 0.0047(17) -0.0010(17)
C27 0.027(2) 0.024(2) 0.034(2) -0.0063(19) 0.0055(19) -0.0018(18)
C28 0.033(3) 0.034(3) 0.032(3) -0.011(2) 0.009(2) -0.013(2)
C29 0.027(2) 0.031(2) 0.024(2) 0.0100(19) 0.0010(18) -0.0056(19)
C30 0.026(2) 0.023(2) 0.045(3) 0.013(2) -0.004(2) 0.0008(19)
C31 0.024(2) 0.017(2) 0.038(3) 0.0037(19) -0.0023(19) -0.0030(17)
N1A 0.0253(11) 0.0239(12) 0.0310(12) -0.0017(9) 0.0018(9) 0.0007(9)
N2A 0.0226(7) 0.0263(10) 0.0158(7) 0.0017(8) 0.0024(5) 0.0022(8)
O5A 0.0171(19) 0.023(2) 0.026(2) -0.0041(17) 0.0019(16) 0.0019(16)
C32A 0.0253(11) 0.0239(12) 0.0310(12) -0.0017(9) 0.0018(9) 0.0007(9)
C33A 0.0226(7) 0.0263(10) 0.0158(7) 0.0017(8) 0.0024(5) 0.0022(8)
C34A 0.0226(7) 0.0263(10) 0.0158(7) 0.0017(8) 0.0024(5) 0.0022(8)
C35A 0.0226(7) 0.0263(10) 0.0158(7) 0.0017(8) 0.0024(5) 0.0022(8)
C36A 0.0253(11) 0.0239(12) 0.0310(12) -0.0017(9) 0.0018(9) 0.0007(9)
C37A 0.0253(11) 0.0239(12) 0.0310(12) -0.0017(9) 0.0018(9) 0.0007(9)
C38A 0.0253(11) 0.0239(12) 0.0310(12) -0.0017(9) 0.0018(9) 0.0007(9)
S2A 0.0226(7) 0.0263(10) 0.0158(7) 0.0017(8) 0.0024(5) 0.0022(8)
O4A 0.0253(11) 0.0239(12) 0.0310(12) -0.0017(9) 0.0018(9) 0.0007(9)
N1B 0.0253(11) 0.0239(12) 0.0310(12) -0.0017(9) 0.0018(9) 0.0007(9)
N2B 0.0253(11) 0.0239(12) 0.0310(12) -0.0017(9) 0.0018(9) 0.0007(9)
O5B 0.049(8) 0.023(6) 0.024(6) -0.002(5) 0.002(6) 0.001(5)
C32B 0.0253(11) 0.0239(12) 0.0310(12) -0.0017(9) 0.0018(9) 0.0007(9)
C34B 0.0253(11) 0.0239(12) 0.0310(12) -0.0017(9) 0.0018(9) 0.0007(9)
C33B 0.0253(11) 0.0239(12) 0.0310(12) -0.0017(9) 0.0018(9) 0.0007(9)
C38B 0.0226(7) 0.0263(10) 0.0158(7) 0.0017(8) 0.0024(5) 0.0022(8)
S2B 0.0253(11) 0.0239(12) 0.0310(12) -0.0017(9) 0.0018(9) 0.0007(9)
C37B 0.0226(7) 0.0263(10) 0.0158(7) 0.0017(8) 0.0024(5) 0.0022(8)
C35B 0.0253(11) 0.0239(12) 0.0310(12) -0.0017(9) 0.0018(9) 0.0007(9)
C36B 0.0226(7) 0.0263(10) 0.0158(7) 0.0017(8) 0.0024(5) 0.0022(8)
O4B 0.0253(11) 0.0239(12) 0.0310(12) -0.0017(9) 0.0018(9) 0.0007(9)

loop_
_atom_type_symbol
_atom_type_description
_atom_type_scat_dispersion_real
_atom_type_scat_dispersion_imag
_atom_type_scat_source
C C 0.0181 0.0096 'International Tables Vol C Tables 4.2.6.8 and 6.1.1.4'
H H 0.0000 0.0000 'International Tables Vol C Tables 4.2.6.8 and 6.1.1.4'
N N 0.0311 0.0189 'International Tables Vol C Tables 4.2.6.8 and 6.1.1.4'
O O 0.0492 0.0322 'International Tables Vol C Tables 4.2.6.8 and 6.1.1.4'
S S 0.3331 0.5567 'International Tables Vol C Tables 4.2.6.8 and 6.1.1.4'

loop_
_geom_angle_atom_site_label_1
_geom_angle_atom_site_label_2
_geom_angle_atom_site_label_3
_geom_angle
_geom_angle_site_symmetry_1
_geom_angle_site_symmetry_3
_geom_angle_publ_flag
C16 N3 C15 111.1(3) . . ?
C16 N4 C17 112.9(3) . . ?
C6 C1 C2 118.6(4) . . ?
C6 C1 C7 120.5(4) . . ?
C2 C1 C7 120.9(4) . . ?
C3 C2 C1 120.4(4) . . ?
C4 C3 C2 120.2(4) . . ?
C3 C4 C5 120.0(4) . . ?
C6 C5 C4 120.2(4) . . ?
C5 C6 C1 120.5(4) . . ?
C8 C7 C12 118.0(4) . . ?
C8 C7 C1 121.2(4) . . ?
C12 C7 C1 120.7(4) . . ?
C9 C8 C7 121.1(4) . . ?
C8 C9 C10 120.4(4) . . ?
C11 C10 C9 118.6(4) . . ?
C11 C10 C13 118.4(4) . . ?
C9 C10 C13 123.0(4) . . ?
C12 C11 C10 120.8(4) . . ?
C11 C12 C7 121.1(4) . . ?
O2 C13 C10 121.0(4) . . ?
O2 C13 C14 119.3(4) . . ?
C10 C13 C14 119.6(3) . . ?
C15 C14 C13 110.0(3) . . ?
N3 C15 C14 115.5(3) . . ?
N3 C15 C17 103.7(3) . . ?
C14 C15 C17 117.0(3) . . ?
N3 C15 C19 115.9(3) . . ?
C14 C15 C19 114.1(3) . . ?
C17 C15 C19 87.1(3) . . ?
N3 C16 N4 110.0(3) . . ?
N3 C16 S1 126.4(3) . . ?
N4 C16 S1 123.6(3) . . ?
O3 C17 N4 111.5(3) . . ?
O3 C17 C18 115.5(3) . . ?
N4 C17 C18 114.8(3) . . ?
O3 C17 C15 121.9(3) . . ?
N4 C17 C15 100.1(3) . . ?
C18 C17 C15 91.0(3) . . ?
C17 C18 C19 88.9(3) . . ?
C18 C19 C15 89.7(3) . . ?
C25 C20 C21 118.3(4) . . ?
C25 C20 C26 120.4(4) . . ?
C21 C20 C26 121.3(4) . . ?
C20 C21 C22 121.1(4) . . ?
C23 C22 C21 119.7(4) . . ?
C22 C23 C24 119.9(4) . . ?
C25 C24 C23 120.1(4) . . ?
C24 C25 C20 121.0(4) . . ?
C31 C26 C27 117.7(4) . . ?
C31 C26 C20 120.8(4) . . ?
C27 C26 C20 121.5(4) . . ?
C28 C27 C26 120.8(4) . . ?
C27 C28 C29 120.7(4) . . ?
C30 C29 C28 118.5(4) . . ?
C30 C29 C32B 136.5(8) . . ?
C28 C29 C32B 104.9(8) . . ?
C30 C29 C32A 118.7(4) . . ?
C28 C29 C32A 122.8(4) . . ?
C31 C30 C29 120.7(4) . . ?
C30 C31 C26 121.6(4) . . ?
C35A N1A C36A 112.5(5) . . ?
C35A N2A C34A 112.0(5) . . ?
O4A C32A C33A 120.9(6) . . ?
O4A C32A C29 117.4(5) . . ?
C33A C32A C29 121.7(5) . . ?
C32A C33A C34A 113.6(5) . . ?
N2A C34A C33A 112.7(5) . . ?
N2A C34A C38A 119.6(6) . . ?
C33A C34A C38A 113.0(5) . . ?
N2A C34A C36A 103.3(5) . . ?
C33A C34A C36A 115.0(5) . . ?
C38A C34A C36A 90.8(6) . . ?
N2A C35A N1A 108.8(5) . . ?
N2A C35A S2A 128.3(4) . . ?
N1A C35A S2A 122.8(4) . . ?
O5A C36A N1A 111.9(5) . . ?
O5A C36A C37A 120.3(6) . . ?
N1A C36A C37A 114.8(5) . . ?
O5A C36A C34A 115.9(5) . . ?
N1A C36A C34A 100.5(5) . . ?
C37A C36A C34A 89.9(5) . . ?
C36A C37A C38A 90.2(6) . . ?
C34A C38A C37A 87.4(7) . . ?
C35B N1B C36B 113.0(14) . . ?
C35B N2B C34B 110.1(14) . . ?
O4B C32B C29 126.7(16) . . ?
O4B C32B C33B 118.4(18) . . ?
C29 C32B C33B 114.3(15) . . ?
N2B C34B C33B 111.4(14) . . ?
N2B C34B C36B 103.2(13) . . ?
C33B C34B C36B 117.8(15) . . ?
N2B C34B C38B 119.9(17) . . ?
C33B C34B C38B 120.8(18) . . ?
C36B C34B C38B 78.0(15) . . ?
C32B C33B C34B 113.5(16) . . ?
C37B C38B C34B 92(2) . . ?
C37B C38B C36B 46.2(15) . . ?
C34B C38B C36B 48.4(12) . . ?
C38B C37B C36B 95.9(19) . . ?
N2B C35B N1B 111.2(15) . . ?
N2B C35B S2B 117.3(14) . . ?
N1B C35B S2B 130.6(14) . . ?
O5B C36B N1B 107.9(15) . . ?
O5B C36B C37B 121.2(15) . . ?
N1B C36B C37B 119.1(15) . . ?
O5B C36B C34B 114.9(14) . . ?
N1B C36B C34B 101.0(14) . . ?
C37B C36B C34B 89.7(14) . . ?
O5B C36B C38B 142.1(16) . . ?
N1B C36B C38B 109.8(15) . . ?
C37B C36B C38B 38.0(10) . . ?
C34B C36B C38B 53.6(11) . . ?

loop_
_geom_bond_atom_site_label_1
_geom_bond_atom_site_label_2
_geom_bond_distance
_geom_bond_site_symmetry_2
_geom_bond_publ_flag
S1 C16 1.697(4) . ?
O2 C13 1.221(5) . ?
O3 C17 1.395(5) . ?
N3 C16 1.333(5) . ?
N3 C15 1.452(5) . ?
N4 C16 1.339(5) . ?
N4 C17 1.466(5) . ?
C1 C6 1.393(6) . ?
C1 C2 1.398(6) . ?
C1 C7 1.487(6) . ?
C2 C3 1.385(6) . ?
C3 C4 1.377(7) . ?
C4 C5 1.384(7) . ?
C5 C6 1.381(6) . ?
C7 C8 1.396(6) . ?
C7 C12 1.403(6) . ?
C8 C9 1.380(6) . ?
C9 C10 1.402(6) . ?
C10 C11 1.392(6) . ?
C10 C13 1.489(6) . ?
C11 C12 1.373(6) . ?
C13 C14 1.517(6) . ?
C14 C15 1.516(5) . ?
C15 C17 1.558(5) . ?
C15 C19 1.566(6) . ?
C17 C18 1.522(6) . ?
C18 C19 1.550(6) . ?
C20 C25 1.388(6) . ?
C20 C21 1.391(6) . ?
C20 C26 1.485(6) . ?
C21 C22 1.392(6) . ?
C22 C23 1.380(7) . ?
C23 C24 1.386(7) . ?
C24 C25 1.386(6) . ?
C26 C31 1.393(6) . ?
C26 C27 1.397(6) . ?
C27 C28 1.384(7) . ?
C28 C29 1.396(7) . ?
C29 C30 1.383(7) . ?
C29 C32B 1.44(2) . ?
C29 C32A 1.518(8) . ?
C30 C31 1.376(6) . ?
N1A C35A 1.360(7) . ?
N1A C36A 1.455(9) . ?
N2A C35A 1.338(7) . ?
N2A C34A 1.449(7) . ?
O5A C36A 1.384(8) . ?
C32A O4A 1.230(8) . ?
C32A C33A 1.493(8) . ?
C33A C34A 1.525(8) . ?
C34A C38A 1.560(14) . ?
C34A C36A 1.562(8) . ?
C35A S2A 1.692(6) . ?
C36A C37A 1.534(9) . ?
C37A C38A 1.603(12) . ?
N1B C35B 1.34(2) . ?
N1B C36B 1.46(2) . ?
N2B C35B 1.32(2) . ?
N2B C34B 1.50(2) . ?
O5B C36B 1.43(2) . ?
C32B O4B 1.28(2) . ?
C32B C33B 1.46(2) . ?
C34B C33B 1.50(2) . ?
C34B C36B 1.56(2) . ?
C34B C38B 1.67(4) . ?
C38B C37B 1.26(3) . ?
C38B C36B 2.03(4) . ?
S2B C35B 1.55(2) . ?
C37B C36B 1.47(2) . ?
